data_4102756
loop_
_publ_author_name
'Christina Y. Tang'
'Amber L. Thompson'
'Simon Aldridge'

_publ_contact_author 'Simon Aldridge'
_publ_contact_author_email simon.aldridge@chem.ox.ac.uk
_publ_section_title
;
 Dehydrogenation of Saturated CC and BN Bonds at Cationic N-Heterocyclic
 Carbene Stabilized M(III) Centers (M = Rh, Ir)
;
_journal_name_full 'Journal of the American Chemical Society'
_journal_page_first 10578
_journal_page_last 10591
_journal_paper_doi 10.1021/ja1043787
_journal_volume 132
_journal_year 2010
_chemical_formula_moiety 'C54 H72 Ir N4, C32 H12 B F24, 0.835(C5 H12)'
_chemical_formula_sum 'C90.18 H94.02 B F24 Ir N4'
_chemical_formula_weight 1892.84
_space_group_IT_number 14
_symmetry_cell_setting monoclinic
_symmetry_space_group_name_Hall '-P 2ybc'
_symmetry_space_group_name_H-M 'P 1 21/c 1'
_atom_sites_solution_hydrogens geom
_atom_sites_solution_primary direct
_audit_creation_date 09-10-30
_audit_creation_method CRYSTALS_ver_12.90
_cell_angle_alpha 90
_cell_angle_beta 92.21849(18)
_cell_angle_gamma 90
_cell_formula_units_Z 4
_cell_length_a 17.4160(1)
_cell_length_b 13.2405(1)
_cell_length_c 39.2632(2)
_cell_measurement_reflns_used 20701
_cell_measurement_temperature 150
_cell_measurement_theta_max 27
_cell_measurement_theta_min 5
_cell_volume 9047.17(10)
_computing_cell_refinement 'DENZO/SCALEPACK (Otwinowski & Minor, 1997)'
_computing_data_collection 'COLLECT (Nonius, 2001).'
_computing_data_reduction 'DENZO/SCALEPACK (Otwinowski & Minor, 1997)'
_computing_molecular_graphics 'CAMERON (Watkin et al., 1996)'
_computing_publication_material 'CRYSTALS (Betteridge et al., 2003)'
_computing_structure_refinement 'CRYSTALS (Betteridge et al., 2003)'
_computing_structure_solution 'SIR92 (Altomare et al., 1994)'
_diffrn_ambient_temperature 150
_diffrn_measured_fraction_theta_full 0.991
_diffrn_measured_fraction_theta_max 0.989
_diffrn_measurement_device 'Nonius KappaCCD'
_diffrn_measurement_device_type Area
_diffrn_measurement_method \w
_diffrn_radiation_monochromator graphite
_diffrn_radiation_type 'Mo K\a'
_diffrn_radiation_wavelength 0.71073
_diffrn_reflns_av_R_equivalents 0.033
_diffrn_reflns_limit_h_max 22
_diffrn_reflns_limit_h_min -22
_diffrn_reflns_limit_k_max 17
_diffrn_reflns_limit_k_min -16
_diffrn_reflns_limit_l_max 50
_diffrn_reflns_limit_l_min -50
_diffrn_reflns_number 109194
_diffrn_reflns_theta_full 26.651
_diffrn_reflns_theta_max 27.476
_diffrn_reflns_theta_min 5.103
_diffrn_standards_number 0
_exptl_absorpt_coefficient_mu 1.570
_exptl_absorpt_correction_T_max 0.80
_exptl_absorpt_correction_T_min 0.72
_exptl_absorpt_correction_type multi-scan
_exptl_absorpt_process_details 'DENZO/SCALEPACK (Otwinowski & Minor, 1997)'
_exptl_crystal_colour clear_orange
_exptl_crystal_density_diffrn 1.390
_exptl_crystal_density_meas ?
_exptl_crystal_density_method 'not measured'
_exptl_crystal_description block
_exptl_crystal_F_000 3844.212
_exptl_crystal_size_max 0.240
_exptl_crystal_size_mid 0.230
_exptl_crystal_size_min 0.140
_refine_diff_density_max 2.86
_refine_diff_density_min -1.50
_refine_ls_extinction_method None
_refine_ls_goodness_of_fit_ref 0.9125
_refine_ls_hydrogen_treatment none
_refine_ls_matrix_type full
_refine_ls_number_parameters 1119
_refine_ls_number_reflns 20514
_refine_ls_number_restraints 236
_refine_ls_R_factor_all 0.0600
_refine_ls_R_factor_gt 0.0380
_refine_ls_shift/su_max 0.0125358
_refine_ls_shift/su_mean 7.8303022
_refine_ls_structure_factor_coef Fsqd
_refine_ls_weighting_details
;
 Method, part 1, Chebychev polynomial, (Watkin, 1994, Prince, 1982) 
 [weight] = 1.0/[A~0~*T~0~(x)+A~1~*T~1~(x) ... +A~n-1~]*T~n-1~(x)] 
 where A~i~ are the Chebychev coefficients listed below and x= Fcalc/Fmax 
 Method = Robust Weighting (Prince, 1982) 
 W = [weight] * [1-(deltaF/6*sigmaF)^2^]^2^ 
 A~i~ are: 
 11.4 15.9 7.45 1.92 
;
_refine_ls_weighting_scheme calc
_refine_ls_wR_factor_all 0.1002
_refine_ls_wR_factor_gt 0.0800
_refine_ls_wR_factor_ref 0.1002
_reflns_limit_h_max 22
_reflns_limit_h_min -22
_reflns_limit_k_max 17
_reflns_limit_k_min 0
_reflns_limit_l_max 50
_reflns_limit_l_min 0
_reflns_number_gt 15204
_reflns_number_total 20514
_reflns_threshold_expression I>2.0\s(I)
_oxford_diffrn_Wilson_B_factor 1.81
_oxford_diffrn_Wilson_scale 115.69
_oxford_refine_ls_r_factor_ref 0.0600
_oxford_refine_ls_scale 0.100911(14)
_oxford_reflns_number_all 20514
_oxford_reflns_threshold_expression_ref I>-3.0\s(I)
_oxford_structure_analysis_title 005ct09
_cod_data_source_file ja1043787_si_002_02.cif
_cod_data_source_block 5
_cod_depositor_comments
;
The following automatic conversions were performed:

'_exptl_crystal_density_meas' value 'not measured' was changed to '?'
- the value is perceived as not measured.

Automatic conversion script
Id: cif_fix_values 3008 2015-01-20 13:52:24Z robertas 
;
_cod_original_sg_symbol_H-M 'P 1 21/c 1 '
_cod_original_formula_sum 'C90.18 H94.02 B F24 Ir N4 '
_cod_database_code 4102756

loop_
_symmetry_equiv_pos_as_xyz
x,y,z
-x,-y,-z
-x,y+1/2,-z+1/2
x,-y+1/2,z+1/2

loop_
_atom_site_label
_atom_site_type_symbol
_atom_site_fract_x
_atom_site_fract_y
_atom_site_fract_z
_atom_site_U_iso_or_equiv
_atom_site_occupancy
_atom_site_adp_type
_atom_site_refinement_flags_posn
_atom_site_refinement_flags_occupancy
_atom_site_disorder_assembly
_atom_site_disorder_group
Ir1 Ir 0.710375(8) 0.708610(11) 0.382636(3) 0.0225 1.0000 Uani . . . .
C2 C 0.5913(2) 0.7790(3) 0.38303(10) 0.0281 1.0000 Uani . . . .
C3 C 0.6237(2) 0.7788(3) 0.41602(10) 0.0306 1.0000 Uani . . . .
C4 C 0.5962(2) 0.8735(3) 0.36225(10) 0.0307 1.0000 Uani . . . .
C5 C 0.6215(2) 0.8718(3) 0.32867(10) 0.0285 1.0000 Uani . . . .
N6 N 0.63820(18) 0.7740(2) 0.31474(8) 0.0250 1.0000 Uani . . . .
C7 C 0.6728(2) 0.6976(3) 0.33268(9) 0.0239 1.0000 Uani . . . .
N8 N 0.67314(18) 0.6185(2) 0.31066(8) 0.0252 1.0000 Uani . . . .
C9 C 0.7088(2) 0.5200(3) 0.31541(10) 0.0264 1.0000 Uani . . . .
C10 C 0.7779(2) 0.5014(3) 0.29918(10) 0.0283 1.0000 Uani . . . .
C11 C 0.8195(2) 0.5827(3) 0.27947(10) 0.0315 1.0000 Uani . . . .
C12 C 0.9055(3) 0.5859(4) 0.28887(13) 0.0467 1.0000 Uani . . . .
C13 C 0.8074(3) 0.5658(4) 0.24090(11) 0.0429 1.0000 Uani . . . .
C14 C 0.8069(3) 0.4032(3) 0.30112(11) 0.0365 1.0000 Uani . . . .
C15 C 0.7702(3) 0.3282(3) 0.31846(12) 0.0411 1.0000 Uani . . . .
C16 C 0.7032(3) 0.3493(3) 0.33484(12) 0.0379 1.0000 Uani . . . .
C17 C 0.6702(2) 0.4455(3) 0.33346(10) 0.0284 1.0000 Uani . . . .
C18 C 0.5938(2) 0.4675(3) 0.34913(11) 0.0350 1.0000 Uani . . . .
C19 C 0.5804(3) 0.4085(5) 0.38145(15) 0.0592 1.0000 Uani . . . .
C20 C 0.5284(3) 0.4507(6) 0.32295(16) 0.0711 1.0000 Uani . . . .
C21 C 0.6359(2) 0.6448(3) 0.27983(10) 0.0290 1.0000 Uani . . . .
C22 C 0.6139(2) 0.7411(3) 0.28222(9) 0.0283 1.0000 Uani . . . .
C23 C 0.6300(3) 0.9596(3) 0.30959(11) 0.0355 1.0000 Uani . . . .
C24 C 0.6055(3) 1.0500(3) 0.32460(12) 0.0446 1.0000 Uani . . . .
C25 C 0.5767(3) 1.0531(4) 0.35683(12) 0.0491 1.0000 Uani . . . .
C26 C 0.5728(3) 0.9652(4) 0.37582(12) 0.0425 1.0000 Uani . . . .
C27 C 0.6656(3) 0.9650(3) 0.27494(11) 0.0385 1.0000 Uani . . . .
C28 C 0.6061(3) 0.9969(4) 0.24729(12) 0.0503 1.0000 Uani . . . .
C29 C 0.7345(3) 1.0374(4) 0.27549(15) 0.0586 1.0000 Uani . . . .
C30 C 0.5241(2) 0.7108(4) 0.37357(11) 0.0354 1.0000 Uani . . . .
C31 C 0.7798(2) 0.7167(3) 0.42619(9) 0.0224 1.0000 Uani . . . .
N32 N 0.80616(18) 0.6456(2) 0.44850(8) 0.0278 1.0000 Uani . . . .
C33 C 0.7829(2) 0.5409(3) 0.44849(10) 0.0304 1.0000 Uani . . . .
C34 C 0.7158(3) 0.5160(3) 0.46527(11) 0.0362 1.0000 Uani . . . .
C35 C 0.6723(3) 0.5916(4) 0.48628(12) 0.0418 1.0000 Uani . . . .
C36 C 0.5854(3) 0.5767(5) 0.48436(17) 0.0615 1.0000 Uani . . . .
C37 C 0.7029(4) 0.5863(5) 0.52354(14) 0.0656 1.0000 Uani . . . .
C38 C 0.6924(3) 0.4153(4) 0.46437(13) 0.0474 1.0000 Uani . . . .
C39 C 0.7355(4) 0.3437(4) 0.44828(15) 0.0578 1.0000 Uani . . . .
C40 C 0.8023(4) 0.3697(4) 0.43287(13) 0.0524 1.0000 Uani . . . .
C41 C 0.8282(3) 0.4697(3) 0.43249(11) 0.0387 1.0000 Uani . . . .
C42 C 0.9040(3) 0.4970(4) 0.41716(13) 0.0470 1.0000 Uani . . . .
C43 C 0.9098(4) 0.4571(6) 0.38065(15) 0.0746 1.0000 Uani . . . .
C44 C 0.9712(3) 0.4587(5) 0.44015(16) 0.0614 1.0000 Uani . . . .
C45 C 0.8614(2) 0.6866(3) 0.47142(10) 0.0343 1.0000 Uani . . . .
C46 C 0.8687(2) 0.7844(3) 0.46347(10) 0.0321 1.0000 Uani . . . .
N47 N 0.81798(17) 0.8016(2) 0.43568(8) 0.0255 1.0000 Uani . . . .
C48 C 0.8053(2) 0.8981(3) 0.41908(10) 0.0271 1.0000 Uani . . . .
C49 C 0.7630(2) 0.9720(3) 0.43562(10) 0.0311 1.0000 Uani . . . .
C50 C 0.7349(3) 0.9590(4) 0.47148(11) 0.0384 1.0000 Uani . . . .
C51 C 0.6534(3) 1.0000(4) 0.47618(13) 0.0478 1.0000 Uani . . . .
C52 C 0.7905(3) 1.0124(5) 0.49708(13) 0.0573 1.0000 Uani . . . .
C53 C 0.7490(3) 1.0629(3) 0.41805(12) 0.0418 1.0000 Uani . . . .
C54 C 0.7777(3) 1.0785(4) 0.38622(13) 0.0459 1.0000 Uani . . . .
C55 C 0.8208(3) 1.0057(4) 0.37078(11) 0.0389 1.0000 Uani . . . .
C56 C 0.8363(2) 0.9128(3) 0.38688(10) 0.0307 1.0000 Uani . . . .
C57 C 0.8896(2) 0.8370(3) 0.37088(11) 0.0349 1.0000 Uani . . . .
C58 C 0.8838(3) 0.8372(4) 0.33172(12) 0.0535 1.0000 Uani . . . .
C59 C 0.9724(3) 0.8543(4) 0.38349(14) 0.0461 1.0000 Uani . . . .
F60 F 0.8645(2) 0.3786(3) 0.52431(12) 0.1003 1.0000 Uani . . . .
C61 C 0.8814(3) 0.2936(4) 0.54062(13) 0.0485 1.0000 Uani . . . .
F62 F 0.9314(2) 0.3213(3) 0.56542(10) 0.0830 1.0000 Uani . . . .
F63 F 0.9226(3) 0.2366(4) 0.52124(13) 0.1149 1.0000 Uani . . . .
C64 C 0.8129(2) 0.2412(3) 0.55390(11) 0.0327 1.0000 Uani . . . .
C65 C 0.8236(2) 0.1649(3) 0.57806(10) 0.0292 1.0000 Uani . . . .
C66 C 0.7621(2) 0.1107(3) 0.59119(9) 0.0244 1.0000 Uani . . . .
C67 C 0.6886(2) 0.1403(3) 0.57909(10) 0.0284 1.0000 Uani . . . .
C68 C 0.6782(2) 0.2145(3) 0.55440(10) 0.0313 1.0000 Uani . . . .
C69 C 0.7400(2) 0.2663(3) 0.54130(11) 0.0337 1.0000 Uani . . . .
C70 C 0.5987(3) 0.2423(4) 0.54149(12) 0.0418 1.0000 Uani . . . .
F71 F 0.59163(16) 0.2419(3) 0.50748(7) 0.0540 1.0000 Uani . . . .
F72 F 0.54425(16) 0.1824(3) 0.55260(9) 0.0718 1.0000 Uani . . . .
F73 F 0.5791(2) 0.3358(3) 0.55081(10) 0.0791 1.0000 Uani . . . .
B74 B 0.7749(2) 0.0263(3) 0.62158(10) 0.0257 1.0000 Uani . . . .
C75 C 0.8585(2) -0.0309(3) 0.62020(9) 0.0257 1.0000 Uani . . . .
C76 C 0.8927(2) -0.0544(3) 0.58941(10) 0.0279 1.0000 Uani . . . .
C77 C 0.9619(2) -0.1066(3) 0.58811(10) 0.0288 1.0000 Uani . . . .
C78 C 0.9995(2) -0.1410(3) 0.61769(10) 0.0316 1.0000 Uani . . . .
C79 C 0.9661(2) -0.1201(3) 0.64860(10) 0.0320 1.0000 Uani . . . .
C80 C 0.8980(2) -0.0662(3) 0.64975(10) 0.0293 1.0000 Uani . . . .
C81 C 1.00498(18) -0.1563(3) 0.68113(6) 0.0455 1.0000 Uani D . . .
C85 C 0.9959(3) -0.1251(4) 0.55442(11) 0.0450 1.0000 Uani . . . .
F86 F 1.06510(17) -0.1654(3) 0.55634(7) 0.0646 1.0000 Uani . . . .
F87 F 1.0001(3) -0.0429(4) 0.53581(10) 0.1127 1.0000 Uani . . . .
F88 F 0.9536(2) -0.1889(4) 0.53522(9) 0.0978 1.0000 Uani . . . .
C89 C 0.7662(2) 0.0903(3) 0.65704(9) 0.0257 1.0000 Uani . . . .
C90 C 0.6973(2) 0.0983(3) 0.67392(9) 0.0274 1.0000 Uani . . . .
C91 C 0.6905(2) 0.1566(3) 0.70293(10) 0.0312 1.0000 Uani . . . .
C92 C 0.7523(2) 0.2097(3) 0.71693(10) 0.0333 1.0000 Uani . . . .
C93 C 0.8213(2) 0.2043(4) 0.70027(11) 0.0351 1.0000 Uani . . . .
C94 C 0.8278(2) 0.1468(3) 0.67113(10) 0.0303 1.0000 Uani . . . .
C95 C 0.8896(3) 0.2601(5) 0.71461(14) 0.0527 1.0000 Uani . . . .
F96 F 0.9431(2) 0.1983(4) 0.72769(15) 0.1176 1.0000 Uani . . . .
F97 F 0.8767(2) 0.3207(5) 0.73891(15) 0.1416 1.0000 Uani . . . .
F98 F 0.9284(3) 0.3064(4) 0.69128(11) 0.1080 1.0000 Uani . . . .
C99 C 0.6149(3) 0.1589(4) 0.72034(12) 0.0407 1.0000 Uani . . . .
F100 F 0.5584(2) 0.1841(6) 0.70073(11) 0.1385 1.0000 Uani . . . .
F101 F 0.6140(2) 0.2157(4) 0.74734(12) 0.1153 1.0000 Uani . . . .
F102 F 0.5953(3) 0.0700(4) 0.73192(16) 0.1243 1.0000 Uani . . . .
C103 C 0.7119(2) -0.0656(3) 0.61970(10) 0.0271 1.0000 Uani . . . .
C104 C 0.7057(2) -0.1279(3) 0.64855(10) 0.0331 1.0000 Uani . . . .
C105 C 0.6568(2) -0.2096(4) 0.64933(11) 0.0372 1.0000 Uani . . . .
C106 C 0.6094(3) -0.2332(4) 0.62124(12) 0.0414 1.0000 Uani . . . .
C107 C 0.6144(2) -0.1751(4) 0.59246(11) 0.0364 1.0000 Uani . . . .
C108 C 0.6657(2) -0.0933(3) 0.59146(10) 0.0317 1.0000 Uani . . . .
C109 C 0.5609(3) -0.1940(4) 0.56224(13) 0.0505 1.0000 Uani . . . .
F110 F 0.5955(2) -0.1863(3) 0.53276(8) 0.0701 1.0000 Uani . . . .
F111 F 0.5313(2) -0.2863(3) 0.56165(8) 0.0796 1.0000 Uani . . . .
F112 F 0.5037(3) -0.1299(5) 0.56060(15) 0.1490 1.0000 Uani . . . .
C113 C 0.6521(3) -0.2706(4) 0.68126(14) 0.0554 1.0000 Uani . . . .
F114 F 0.6442(2) -0.3694(3) 0.67513(9) 0.0693 1.0000 Uani . . . .
F115 F 0.5910(3) -0.2450(3) 0.69940(9) 0.0842 1.0000 Uani . . . .
F116 F 0.7127(2) -0.2607(3) 0.70265(9) 0.0894 1.0000 Uani . . . .
C117 C 0.6759(5) 0.3794(6) 0.6391(3) 0.0940 0.835(14) Uani D P . .
C118 C 0.7557(4) 0.4173(7) 0.6363(4) 0.1295 0.835(14) Uani D P . .
C119 C 0.7658(4) 0.5156(7) 0.6190(3) 0.1097 0.835(14) Uani D P . .
C120 C 0.8373(5) 0.5759(9) 0.6224(4) 0.1581 0.835(14) Uani D P . .
C121 C 0.8409(6) 0.6705(7) 0.6020(4) 0.1414 0.835(14) Uani D P . .
F820 F 1.0588(6) -0.2217(9) 0.6770(2) 0.1071 0.550(13) Uani D P 1 1
F830 F 0.9589(3) -0.1977(9) 0.70188(19) 0.0762 0.550(13) Uani D P 1 1
F840 F 1.0372(8) -0.0829(6) 0.6980(2) 0.1246 0.550(13) Uani D P 1 1
F821 F 1.0783(2) -0.1668(12) 0.6796(2) 0.0747 0.450(13) Uani D P 1 2
F831 F 0.9798(8) -0.2433(7) 0.6904(3) 0.1282 0.450(13) Uani D P 1 2
F841 F 0.9951(7) -0.0971(10) 0.7067(2) 0.0959 0.450(13) Uani D P 1 2
H111 H 0.7976 0.6484 0.2851 0.0389 1.0000 Uiso R . . .
H121 H 0.9291 0.6419 0.2777 0.0709 1.0000 Uiso R . . .
H122 H 0.9129 0.5936 0.3130 0.0708 1.0000 Uiso R . . .
H123 H 0.9297 0.5239 0.2819 0.0710 1.0000 Uiso R . . .
H131 H 0.8322 0.6182 0.2285 0.0648 1.0000 Uiso R . . .
H132 H 0.8281 0.5014 0.2345 0.0647 1.0000 Uiso R . . .
H133 H 0.7535 0.5669 0.2347 0.0651 1.0000 Uiso R . . .
H141 H 0.8522 0.3879 0.2906 0.0449 1.0000 Uiso R . . .
H151 H 0.7904 0.2629 0.3192 0.0492 1.0000 Uiso R . . .
H161 H 0.6799 0.2989 0.3470 0.0471 1.0000 Uiso R . . .
H181 H 0.5932 0.5393 0.3553 0.0424 1.0000 Uiso R . . .
H191 H 0.5325 0.4289 0.3908 0.0878 1.0000 Uiso R . . .
H193 H 0.6216 0.4207 0.3979 0.0881 1.0000 Uiso R . . .
H192 H 0.5782 0.3376 0.3762 0.0879 1.0000 Uiso R . . .
H201 H 0.4801 0.4686 0.3325 0.1057 1.0000 Uiso R . . .
H203 H 0.5363 0.4916 0.3030 0.1059 1.0000 Uiso R . . .
H202 H 0.5269 0.3806 0.3165 0.1057 1.0000 Uiso R . . .
H211 H 0.6282 0.6023 0.2611 0.0349 1.0000 Uiso R . . .
H221 H 0.5875 0.7793 0.2657 0.0339 1.0000 Uiso R . . .
H241 H 0.6091 1.1096 0.3124 0.0539 1.0000 Uiso R . . .
H251 H 0.5597 1.1143 0.3659 0.0591 1.0000 Uiso R . . .
H261 H 0.5544 0.9672 0.3980 0.0521 1.0000 Uiso R . . .
H271 H 0.6845 0.8981 0.2692 0.0470 1.0000 Uiso R . . .
H281 H 0.6299 0.9983 0.2257 0.0747 1.0000 Uiso R . . .
H283 H 0.5864 1.0635 0.2521 0.0749 1.0000 Uiso R . . .
H282 H 0.5642 0.9496 0.2462 0.0750 1.0000 Uiso R . . .
H291 H 0.7569 1.0363 0.2536 0.0877 1.0000 Uiso R . . .
H293 H 0.7728 1.0157 0.2923 0.0878 1.0000 Uiso R . . .
H292 H 0.7187 1.1057 0.2804 0.0879 1.0000 Uiso R . . .
H301 H 0.5262 0.6898 0.3504 0.0539 1.0000 Uiso R . . .
H303 H 0.4776 0.7468 0.3767 0.0540 1.0000 Uiso R . . .
H302 H 0.5250 0.6521 0.3878 0.0540 1.0000 Uiso R . . .
H351 H 0.6832 0.6593 0.4778 0.0508 1.0000 Uiso R . . .
H362 H 0.5608 0.6332 0.4950 0.0929 1.0000 Uiso R . . .
H361 H 0.5723 0.5153 0.4961 0.0929 1.0000 Uiso R . . .
H363 H 0.5678 0.5718 0.4609 0.0928 1.0000 Uiso R . . .
H372 H 0.6782 0.6373 0.5369 0.1019 1.0000 Uiso R . . .
H371 H 0.7577 0.5976 0.5247 0.1020 1.0000 Uiso R . . .
H373 H 0.6921 0.5206 0.5328 0.1021 1.0000 Uiso R . . .
H381 H 0.6473 0.3959 0.4748 0.0579 1.0000 Uiso R . . .
H391 H 0.7191 0.2766 0.4479 0.0701 1.0000 Uiso R . . .
H401 H 0.8307 0.3205 0.4225 0.0637 1.0000 Uiso R . . .
H421 H 0.9074 0.5707 0.4162 0.0558 1.0000 Uiso R . . .
H431 H 0.9541 0.4858 0.3704 0.1129 1.0000 Uiso R . . .
H432 H 0.9145 0.3848 0.3810 0.1129 1.0000 Uiso R . . .
H433 H 0.8642 0.4754 0.3673 0.1131 1.0000 Uiso R . . .
H441 H 1.0190 0.4765 0.4302 0.0918 1.0000 Uiso R . . .
H442 H 0.9682 0.4896 0.4622 0.0921 1.0000 Uiso R . . .
H443 H 0.9678 0.3867 0.4422 0.0919 1.0000 Uiso R . . .
H451 H 0.8877 0.6509 0.4888 0.0410 1.0000 Uiso R . . .
H461 H 0.9010 0.8322 0.4739 0.0404 1.0000 Uiso R . . .
H501 H 0.7342 0.8868 0.4768 0.0469 1.0000 Uiso R . . .
H511 H 0.6383 0.9873 0.4992 0.0731 1.0000 Uiso R . . .
H512 H 0.6530 1.0716 0.4722 0.0731 1.0000 Uiso R . . .
H513 H 0.6178 0.9672 0.4603 0.0729 1.0000 Uiso R . . .
H521 H 0.7732 1.0014 0.5199 0.0869 1.0000 Uiso R . . .
H522 H 0.7907 1.0836 0.4924 0.0870 1.0000 Uiso R . . .
H523 H 0.8418 0.9864 0.4952 0.0870 1.0000 Uiso R . . .
H531 H 0.7194 1.1132 0.4281 0.0514 1.0000 Uiso R . . .
H541 H 0.7676 1.1395 0.3751 0.0558 1.0000 Uiso R . . .
H551 H 0.8407 1.0187 0.3494 0.0472 1.0000 Uiso R . . .
H571 H 0.8751 0.7698 0.3784 0.0434 1.0000 Uiso R . . .
H581 H 0.9142 0.7823 0.3234 0.0809 1.0000 Uiso R . . .
H583 H 0.9028 0.8998 0.3229 0.0807 1.0000 Uiso R . . .
H582 H 0.8312 0.8279 0.3239 0.0811 1.0000 Uiso R . . .
H591 H 1.0053 0.8033 0.3744 0.0701 1.0000 Uiso R . . .
H593 H 0.9754 0.8508 0.4080 0.0699 1.0000 Uiso R . . .
H592 H 0.9895 0.9196 0.3762 0.0701 1.0000 Uiso R . . .
H651 H 0.8729 0.1492 0.5856 0.0357 1.0000 Uiso R . . .
H671 H 0.6450 0.1093 0.5880 0.0352 1.0000 Uiso R . . .
H691 H 0.7332 0.3163 0.5249 0.0407 1.0000 Uiso R . . .
H761 H 0.8685 -0.0339 0.5690 0.0342 1.0000 Uiso R . . .
H781 H 1.0450 -0.1773 0.6169 0.0391 1.0000 Uiso R . . .
H801 H 0.8776 -0.0537 0.6711 0.0361 1.0000 Uiso R . . .
H901 H 0.6544 0.0627 0.6652 0.0340 1.0000 Uiso R . . .
H921 H 0.7482 0.2481 0.7366 0.0411 1.0000 Uiso R . . .
H941 H 0.8746 0.1459 0.6602 0.0371 1.0000 Uiso R . . .
H1041 H 0.7363 -0.1130 0.6678 0.0408 1.0000 Uiso R . . .
H1061 H 0.5753 -0.2876 0.6218 0.0499 1.0000 Uiso R . . .
H1081 H 0.6687 -0.0564 0.5713 0.0389 1.0000 Uiso R . . .
H1171 H 0.6795 0.3061 0.6390 0.1762 0.835(14) Uiso R P . .
H1173 H 0.6563 0.4034 0.6603 0.1762 0.835(14) Uiso R P . .
H1172 H 0.6441 0.4034 0.6201 0.1761 0.835(14) Uiso R P . .
H1181 H 0.7766 0.4274 0.6593 0.1852 0.835(14) Uiso R P . .
H1182 H 0.7858 0.3670 0.6249 0.1851 0.835(14) Uiso R P . .
H1191 H 0.7233 0.5598 0.6243 0.1652 0.835(14) Uiso R P . .
H1192 H 0.7616 0.4977 0.5950 0.1655 0.835(14) Uiso R P . .
H1202 H 0.8453 0.5939 0.6463 0.2211 0.835(14) Uiso R P . .
H1201 H 0.8785 0.5326 0.6153 0.2211 0.835(14) Uiso R P . .
H1211 H 0.8757 0.7138 0.6150 0.2611 0.835(14) Uiso R P . .
H1213 H 0.7908 0.7013 0.5995 0.2611 0.835(14) Uiso R P . .
H1212 H 0.8610 0.6557 0.5799 0.2612 0.835(14) Uiso R P . .
H11 H 0.7773 0.7077 0.3672 0.0350 1.0000 Uiso R . . .
H12 H 0.6946 0.6104 0.3890 0.0350 1.0000 Uiso R . . .
H31 H 0.6024 0.7339 0.4327 0.0382 1.0000 Uiso R . . .
H32 H 0.6404 0.8414 0.4264 0.0381 1.0000 Uiso R . . .

loop_
_atom_site_aniso_label
_atom_site_aniso_U_11
_atom_site_aniso_U_22
_atom_site_aniso_U_33
_atom_site_aniso_U_23
_atom_site_aniso_U_13
_atom_site_aniso_U_12
Ir1 0.02227(7) 0.02311(7) 0.02197(7) -0.00037(6) -0.00239(4) 0.00020(6)
C2 0.0203(16) 0.036(2) 0.0283(18) -0.0010(16) 0.0014(13) 0.0109(15)
C3 0.0285(18) 0.039(2) 0.0244(17) -0.0015(16) 0.0015(14) 0.0089(17)
C4 0.0305(19) 0.032(2) 0.0286(19) -0.0013(16) -0.0057(15) 0.0078(17)
C5 0.0267(18) 0.0282(19) 0.0301(19) -0.0032(16) -0.0051(15) 0.0041(15)
N6 0.0261(15) 0.0270(17) 0.0216(14) 0.0002(12) -0.0027(11) 0.0015(12)
C7 0.0220(16) 0.0267(18) 0.0230(16) 0.0005(14) 0.0025(13) -0.0005(14)
N8 0.0264(15) 0.0276(16) 0.0214(14) -0.0018(12) -0.0007(12) -0.0001(13)
C9 0.0274(18) 0.0243(18) 0.0270(18) -0.0022(15) -0.0051(14) -0.0003(15)
C10 0.0267(18) 0.0295(19) 0.0284(18) -0.0042(15) -0.0022(15) -0.0010(15)
C11 0.031(2) 0.031(2) 0.033(2) -0.0040(16) 0.0062(16) -0.0031(16)
C12 0.036(2) 0.057(3) 0.048(3) -0.002(2) 0.003(2) -0.009(2)
C13 0.048(3) 0.047(3) 0.034(2) -0.004(2) 0.0072(19) -0.005(2)
C14 0.035(2) 0.034(2) 0.041(2) -0.0071(18) 0.0000(18) 0.0071(18)
C15 0.044(2) 0.029(2) 0.049(3) 0.0016(19) -0.004(2) 0.0049(19)
C16 0.043(2) 0.030(2) 0.041(2) 0.0040(18) -0.0031(19) -0.0052(18)
C17 0.0272(18) 0.0287(19) 0.0287(19) 0.0025(15) -0.0051(15) -0.0057(15)
C18 0.031(2) 0.037(2) 0.038(2) -0.0003(18) 0.0032(17) -0.0086(17)
C19 0.057(3) 0.068(4) 0.054(3) 0.014(3) 0.017(3) -0.005(3)
C20 0.030(2) 0.123(6) 0.060(4) -0.014(4) -0.005(2) -0.015(3)
C21 0.0318(19) 0.033(2) 0.0221(17) -0.0022(15) -0.0042(15) 0.0015(16)
C22 0.0313(19) 0.033(2) 0.0202(17) 0.0016(15) -0.0026(14) 0.0041(16)
C23 0.044(2) 0.030(2) 0.032(2) 0.0020(17) -0.0060(18) 0.0036(18)
C24 0.067(3) 0.025(2) 0.041(2) 0.0032(18) -0.010(2) 0.008(2)
C25 0.070(3) 0.037(3) 0.040(3) -0.004(2) -0.003(2) 0.020(2)
C26 0.050(3) 0.044(3) 0.033(2) -0.005(2) -0.0026(19) 0.014(2)
C27 0.051(3) 0.032(2) 0.032(2) 0.0044(18) -0.0047(19) -0.0012(19)
C28 0.069(3) 0.049(3) 0.032(2) 0.005(2) -0.009(2) 0.009(3)
C29 0.068(4) 0.054(3) 0.054(3) 0.012(3) -0.003(3) -0.019(3)
C30 0.0248(18) 0.046(2) 0.035(2) 0.000(2) 0.0021(15) 0.0055(19)
C31 0.0238(16) 0.0206(16) 0.0227(16) -0.0027(14) -0.0016(13) 0.0031(14)
N32 0.0289(16) 0.0263(17) 0.0275(16) -0.0003(13) -0.0088(13) 0.0024(13)
C33 0.040(2) 0.0216(18) 0.0290(19) 0.0027(15) -0.0096(16) 0.0030(16)
C34 0.037(2) 0.034(2) 0.037(2) 0.0111(18) -0.0091(17) 0.0001(18)
C35 0.040(2) 0.045(3) 0.040(2) 0.009(2) -0.0007(19) 0.003(2)
C36 0.041(3) 0.063(4) 0.081(4) 0.014(3) 0.002(3) -0.003(3)
C37 0.066(4) 0.086(5) 0.044(3) 0.000(3) -0.003(3) 0.026(3)
C38 0.056(3) 0.034(2) 0.051(3) 0.013(2) -0.008(2) -0.010(2)
C39 0.078(4) 0.029(2) 0.066(4) 0.009(2) -0.013(3) -0.010(2)
C40 0.082(4) 0.023(2) 0.051(3) -0.004(2) -0.013(3) 0.013(2)
C41 0.048(3) 0.031(2) 0.036(2) 0.0000(18) -0.0092(19) 0.0102(19)
C42 0.052(3) 0.044(3) 0.044(3) -0.001(2) 0.002(2) 0.016(2)
C43 0.079(4) 0.094(5) 0.052(3) -0.013(3) 0.006(3) 0.027(4)
C44 0.052(3) 0.062(4) 0.069(4) -0.001(3) -0.015(3) 0.008(3)
C45 0.035(2) 0.035(2) 0.031(2) -0.0009(16) -0.0147(16) 0.0044(17)
C46 0.0314(19) 0.033(2) 0.0309(19) -0.0039(17) -0.0118(15) 0.0017(17)
N47 0.0262(15) 0.0255(16) 0.0243(14) -0.0020(13) -0.0066(12) 0.0011(13)
C48 0.0280(18) 0.0232(18) 0.0295(19) -0.0012(15) -0.0070(15) 0.0006(14)
C49 0.036(2) 0.028(2) 0.0284(19) -0.0044(16) -0.0039(16) 0.0016(16)
C50 0.046(2) 0.039(2) 0.031(2) -0.0060(18) 0.0020(18) 0.007(2)
C51 0.056(3) 0.048(3) 0.039(2) -0.014(2) 0.008(2) 0.010(2)
C52 0.063(3) 0.071(4) 0.038(3) -0.020(3) -0.005(2) 0.008(3)
C53 0.048(3) 0.030(2) 0.047(3) 0.0018(19) -0.002(2) 0.0063(19)
C54 0.049(3) 0.033(2) 0.055(3) 0.014(2) -0.004(2) 0.002(2)
C55 0.042(2) 0.041(2) 0.033(2) 0.0061(19) 0.0006(18) -0.008(2)
C56 0.0306(19) 0.032(2) 0.0287(19) -0.0017(16) -0.0023(15) -0.0047(16)
C57 0.033(2) 0.037(2) 0.036(2) -0.0113(18) 0.0031(17) -0.0096(18)
C58 0.065(3) 0.058(3) 0.038(3) -0.009(2) 0.012(2) -0.007(3)
C59 0.035(2) 0.045(3) 0.058(3) -0.003(2) 0.004(2) -0.001(2)
F60 0.058(2) 0.105(3) 0.137(4) 0.090(3) -0.016(2) -0.024(2)
C61 0.039(2) 0.053(3) 0.053(3) 0.018(3) -0.001(2) -0.006(2)
F62 0.060(2) 0.096(3) 0.091(3) 0.036(2) -0.0202(19) -0.043(2)
F63 0.096(3) 0.119(4) 0.137(4) -0.032(3) 0.084(3) -0.042(3)
C64 0.032(2) 0.033(2) 0.033(2) 0.0043(17) 0.0011(16) -0.0009(16)
C65 0.0266(18) 0.032(2) 0.0289(19) -0.0016(16) -0.0025(15) 0.0000(16)
C66 0.0257(17) 0.0269(18) 0.0208(16) -0.0010(14) 0.0014(13) 0.0023(14)
C67 0.0269(18) 0.031(2) 0.0279(18) -0.0020(15) 0.0023(14) 0.0048(15)
C68 0.0285(18) 0.037(2) 0.0287(18) 0.0020(17) 0.0021(14) 0.0094(17)
C69 0.034(2) 0.036(2) 0.032(2) 0.0095(17) 0.0010(16) 0.0055(17)
C70 0.033(2) 0.052(3) 0.040(2) 0.010(2) 0.0020(18) 0.012(2)
F71 0.0408(15) 0.082(2) 0.0380(14) 0.0095(14) -0.0093(12) 0.0081(15)
F72 0.0277(14) 0.110(3) 0.077(2) 0.049(2) -0.0003(14) 0.0054(16)
F73 0.068(2) 0.075(2) 0.093(3) -0.017(2) -0.0200(19) 0.044(2)
B74 0.024(2) 0.031(2) 0.0218(19) 0.0019(16) 0.0003(15) -0.0013(16)
C75 0.0246(17) 0.0254(18) 0.0269(18) 0.0006(15) -0.0023(14) -0.0035(14)
C76 0.0292(19) 0.031(2) 0.0230(17) -0.0004(15) -0.0004(14) 0.0013(16)
C77 0.0319(19) 0.030(2) 0.0245(18) -0.0020(15) -0.0011(15) 0.0011(16)
C78 0.0308(19) 0.031(2) 0.033(2) 0.0031(16) 0.0014(16) 0.0069(16)
C79 0.0307(19) 0.039(2) 0.0262(18) 0.0071(17) -0.0033(15) 0.0046(17)
C80 0.0288(19) 0.036(2) 0.0229(17) 0.0048(16) 0.0004(14) -0.0004(16)
C81 0.037(2) 0.065(3) 0.034(2) 0.0168(19) 0.0005(17) 0.014(2)
C85 0.046(3) 0.058(3) 0.030(2) -0.002(2) -0.0012(19) 0.022(2)
F86 0.0495(17) 0.108(3) 0.0362(15) -0.0100(16) 0.0050(12) 0.0348(18)
F87 0.170(5) 0.101(3) 0.073(3) 0.048(2) 0.082(3) 0.074(3)
F88 0.070(2) 0.175(5) 0.0482(19) -0.058(3) -0.0050(17) 0.008(3)
C89 0.0254(17) 0.0273(18) 0.0241(17) 0.0031(14) -0.0019(14) 0.0006(14)
C90 0.0256(18) 0.0307(19) 0.0259(18) 0.0024(15) 0.0008(14) 0.0006(15)
C91 0.0285(19) 0.035(2) 0.0303(19) 0.0001(16) 0.0056(15) 0.0040(16)
C92 0.034(2) 0.037(2) 0.0285(18) -0.0069(18) 0.0023(15) 0.0032(19)
C93 0.032(2) 0.038(2) 0.035(2) -0.0059(19) -0.0013(16) -0.0070(19)
C94 0.0287(19) 0.034(2) 0.0288(19) -0.0031(16) 0.0046(15) -0.0038(16)
C95 0.039(3) 0.067(4) 0.052(3) -0.026(3) 0.006(2) -0.016(2)
F96 0.066(3) 0.115(4) 0.166(5) -0.017(4) -0.065(3) -0.008(3)
F97 0.059(2) 0.193(6) 0.174(5) -0.153(5) 0.017(3) -0.036(3)
F98 0.094(3) 0.138(4) 0.091(3) -0.006(3) -0.009(2) -0.084(3)
C99 0.035(2) 0.050(3) 0.038(2) -0.003(2) 0.0109(18) 0.006(2)
F100 0.0400(19) 0.303(8) 0.074(3) 0.053(4) 0.0185(18) 0.063(3)
F101 0.073(3) 0.160(5) 0.117(4) -0.086(3) 0.056(3) -0.031(3)
F102 0.093(3) 0.082(3) 0.206(6) 0.046(3) 0.103(4) 0.014(2)
C103 0.0226(17) 0.032(2) 0.0269(18) -0.0059(15) 0.0011(14) 0.0011(15)
C104 0.033(2) 0.038(2) 0.0281(19) -0.0002(17) -0.0022(15) -0.0100(18)
C105 0.038(2) 0.039(2) 0.035(2) -0.0011(19) 0.0032(17) -0.010(2)
C106 0.036(2) 0.043(3) 0.044(2) -0.008(2) 0.0013(19) -0.0156(19)
C107 0.032(2) 0.045(2) 0.032(2) -0.0115(18) -0.0023(16) -0.0041(18)
C108 0.031(2) 0.038(2) 0.0259(19) -0.0033(16) -0.0018(15) 0.0017(17)
C109 0.044(3) 0.064(3) 0.043(3) -0.018(2) -0.010(2) -0.006(2)
F110 0.094(3) 0.077(2) 0.0383(16) 0.0028(15) -0.0222(16) -0.037(2)
F111 0.091(3) 0.097(3) 0.0494(18) -0.0096(19) -0.0105(17) -0.061(2)
F112 0.100(3) 0.182(5) 0.157(5) -0.114(4) -0.097(3) 0.087(4)
C113 0.065(3) 0.055(3) 0.047(3) 0.007(2) 0.004(2) -0.032(3)
F114 0.091(3) 0.0493(18) 0.068(2) 0.0140(16) 0.0042(18) -0.0273(18)
F115 0.112(3) 0.090(3) 0.053(2) 0.0041(19) 0.035(2) -0.021(2)
F116 0.103(3) 0.098(3) 0.064(2) 0.045(2) -0.036(2) -0.060(2)
C117 0.102(7) 0.073(6) 0.107(7) -0.003(5) 0.008(6) -0.012(5)
C118 0.113(7) 0.107(8) 0.170(11) 0.038(8) 0.020(8) -0.010(7)
C119 0.118(8) 0.101(7) 0.112(8) 0.001(6) 0.025(7) -0.017(6)
C120 0.121(9) 0.160(11) 0.195(13) 0.033(9) 0.034(9) -0.040(8)
C121 0.126(10) 0.088(8) 0.213(14) -0.018(7) 0.048(9) -0.049(7)
F820 0.110(7) 0.169(10) 0.043(4) 0.031(6) 0.012(5) 0.110(7)
F830 0.052(4) 0.136(8) 0.042(4) 0.059(5) 0.015(3) 0.029(5)
F840 0.164(11) 0.116(7) 0.086(7) 0.034(6) -0.090(7) -0.054(8)
F821 0.027(3) 0.143(10) 0.054(5) 0.048(6) -0.001(3) 0.022(5)
F831 0.142(12) 0.118(9) 0.119(10) 0.086(8) -0.064(8) -0.055(8)
F841 0.100(8) 0.156(12) 0.030(4) -0.016(5) -0.022(5) 0.091(8)

loop_
_atom_type_symbol
_atom_type_scat_dispersion_real
_atom_type_scat_dispersion_imag
_atom_type_scat_Cromer_Mann_a1
_atom_type_scat_Cromer_Mann_b1
_atom_type_scat_Cromer_Mann_a2
_atom_type_scat_Cromer_Mann_b2
_atom_type_scat_Cromer_Mann_a3
_atom_type_scat_Cromer_Mann_b3
_atom_type_scat_Cromer_Mann_a4
_atom_type_scat_Cromer_Mann_b4
_atom_type_scat_Cromer_Mann_c
_atom_type_scat_source
C 0.0033 0.0016 2.3100 20.8439 1.0200 10.2075 1.5886 0.5687 0.8650 51.6512 0.2156 'International Tables Vol C 4.2.6.8 and 6.1.1.4'
Ir -1.4442 7.9887 27.3049 1.5928 16.7296 8.8655 15.6115 0.4179 5.8338 45.0011 11.4722 'International Tables Vol C 4.2.6.8 and 6.1.1.4'
N 0.0061 0.0033 12.2126 0.0057 3.1322 9.8933 2.0125 28.9975 1.1663 0.5826 -11.5290 'International Tables Vol C 4.2.6.8 and 6.1.1.4'
F 0.0171 0.0103 3.5392 10.2825 2.6412 4.2944 1.5170 0.2615 1.0243 26.1476 0.2776 'International Tables Vol C 4.2.6.8 and 6.1.1.4'
H 0.0000 0.0000 0.4930 10.5109 0.3229 26.1257 0.1402 3.1424 0.0408 57.7998 0.0030 'International Tables Vol C 4.2.6.8 and 6.1.1.4'
B 0.0013 0.0007 2.0545 23.2185 1.3326 1.0210 1.0979 60.3498 0.7068 0.1403 -0.1932 'International Tables Vol C 4.2.6.8 and 6.1.1.4'
O 0.0106 0.0060 3.0485 13.2771 2.2868 5.7011 1.5463 0.3239 0.8670 32.9089 0.2508 'International Tables Vol C 4.2.6.8 and 6.1.1.4'

loop_
_geom_angle_atom_site_label_1
_geom_angle_atom_site_label_2
_geom_angle_atom_site_label_3
_geom_angle
_geom_angle_publ_flag
C2 Ir1 C3 35.94(13) yes
C2 Ir1 C7 77.20(14) yes
C3 Ir1 C7 113.12(14) yes
C2 Ir1 C31 118.66(13) yes
C3 Ir1 C31 83.10(14) yes
C7 Ir1 C31 162.64(13) yes
C2 Ir1 H11 145.1 no
C3 Ir1 H11 152.9 no
C7 Ir1 H11 79.4 no
C31 Ir1 H11 83.2 no
C2 Ir1 H12 101.6 no
C3 Ir1 H12 98.3 no
C7 Ir1 H12 92.8 no
C31 Ir1 H12 90.8 no
H11 Ir1 H12 105.2 no
Ir1 C2 C3 70.6(2) yes
Ir1 C2 C4 105.5(2) yes
C3 C2 C4 118.6(4) yes
Ir1 C2 C30 116.8(3) yes
C3 C2 C30 120.6(4) yes
C4 C2 C30 115.1(3) yes
Ir1 C3 C2 73.4(2) yes
Ir1 C3 H31 115.2 no
C2 C3 H31 118.5 no
Ir1 C3 H32 113.9 no
C2 C3 H32 119.8 no
H31 C3 H32 111.0 no
C2 C4 C5 121.6(4) yes
C2 C4 C26 119.7(4) yes
C5 C4 C26 118.7(4) yes
C4 C5 N6 116.5(4) yes
C4 C5 C23 122.3(4) yes
N6 C5 C23 121.3(4) yes
C5 N6 C7 124.3(3) yes
C5 N6 C22 124.6(3) yes
C7 N6 C22 110.7(3) yes
Ir1 C7 N6 124.2(3) yes
Ir1 C7 N8 130.9(3) yes
N6 C7 N8 104.8(3) yes
C7 N8 C9 128.5(3) yes
C7 N8 C21 110.3(3) yes
C9 N8 C21 121.1(3) yes
N8 C9 C10 117.9(3) yes
N8 C9 C17 119.0(3) yes
C10 C9 C17 122.9(4) yes
C9 C10 C11 122.6(4) yes
C9 C10 C14 116.9(4) yes
C11 C10 C14 120.4(4) yes
C10 C11 C12 112.2(4) yes
C10 C11 C13 110.3(3) yes
C12 C11 C13 109.7(4) yes
C10 C11 H111 108.2 no
C12 C11 H111 107.9 no
C13 C11 H111 108.3 no
C11 C12 H121 110.0 no
C11 C12 H122 109.5 no
H121 C12 H122 109.2 no
C11 C12 H123 109.9 no
H121 C12 H123 109.1 no
H122 C12 H123 109.1 no
C11 C13 H131 110.2 no
C11 C13 H132 110.4 no
H131 C13 H132 109.1 no
C11 C13 H133 110.0 no
H131 C13 H133 108.4 no
H132 C13 H133 108.7 no
C10 C14 C15 121.7(4) yes
C10 C14 H141 119.4 no
C15 C14 H141 118.8 no
C14 C15 C16 120.0(4) yes
C14 C15 H151 120.1 no
C16 C15 H151 119.9 no
C15 C16 C17 121.3(4) yes
C15 C16 H161 119.3 no
C17 C16 H161 119.4 no
C9 C17 C16 117.1(4) yes
C9 C17 C18 121.1(4) yes
C16 C17 C18 121.7(4) yes
C17 C18 C19 114.1(4) yes
C17 C18 C20 110.1(4) yes
C19 C18 C20 110.8(4) yes
C17 C18 H181 107.7 no
C19 C18 H181 106.8 no
C20 C18 H181 107.1 no
C18 C19 H191 109.9 no
C18 C19 H193 109.9 no
H191 C19 H193 109.4 no
C18 C19 H192 109.2 no
H191 C19 H192 109.2 no
H193 C19 H192 109.2 no
C18 C20 H201 110.0 no
C18 C20 H203 109.8 no
H201 C20 H203 109.4 no
C18 C20 H202 109.3 no
H201 C20 H202 109.0 no
H203 C20 H202 109.3 no
N8 C21 C22 107.6(3) yes
N8 C21 H211 125.6 no
C22 C21 H211 126.9 no
N6 C22 C21 106.5(3) yes
N6 C22 H221 126.3 no
C21 C22 H221 127.2 no
C5 C23 C24 116.4(4) yes
C5 C23 C27 125.2(4) yes
C24 C23 C27 118.4(4) yes
C23 C24 C25 122.4(4) yes
C23 C24 H241 118.7 no
C25 C24 H241 118.9 no
C24 C25 C26 119.7(4) yes
C24 C25 H251 120.3 no
C26 C25 H251 120.0 no
C4 C26 C25 120.4(4) yes
C4 C26 H261 119.6 no
C25 C26 H261 120.0 no
C23 C27 C28 111.1(4) yes
C23 C27 C29 111.2(4) yes
C28 C27 C29 110.2(4) yes
C23 C27 H271 108.6 no
C28 C27 H271 108.2 no
C29 C27 H271 107.4 no
C27 C28 H281 109.2 no
C27 C28 H283 110.3 no
H281 C28 H283 108.9 no
C27 C28 H282 110.0 no
H281 C28 H282 109.2 no
H283 C28 H282 109.3 no
C27 C29 H291 108.9 no
C27 C29 H293 110.0 no
H291 C29 H293 108.4 no
C27 C29 H292 111.0 no
H291 C29 H292 108.8 no
H293 C29 H292 109.6 no
C2 C30 H301 110.5 no
C2 C30 H303 108.9 no
H301 C30 H303 109.4 no
C2 C30 H302 110.3 no
H301 C30 H302 108.6 no
H303 C30 H302 109.1 no
Ir1 C31 N32 132.4(3) yes
Ir1 C31 N47 122.6(3) yes
N32 C31 N47 104.5(3) yes
C31 N32 C33 125.4(3) yes
C31 N32 C45 110.6(3) yes
C33 N32 C45 123.9(3) yes
N32 C33 C34 117.6(4) yes
N32 C33 C41 119.0(4) yes
C34 C33 C41 123.3(4) yes
C33 C34 C35 122.9(4) yes
C33 C34 C38 117.4(4) yes
C35 C34 C38 119.5(4) yes
C34 C35 C36 113.8(4) yes
C34 C35 C37 108.9(4) yes
C36 C35 C37 110.3(5) yes
C34 C35 H351 108.1 no
C36 C35 H351 107.8 no
C37 C35 H351 107.6 no
C35 C36 H362 109.5 no
C35 C36 H361 109.7 no
H362 C36 H361 109.3 no
C35 C36 H363 109.6 no
H362 C36 H363 109.5 no
H361 C36 H363 109.0 no
C35 C37 H372 109.7 no
C35 C37 H371 110.0 no
H372 C37 H371 109.1 no
C35 C37 H373 109.6 no
H372 C37 H373 109.2 no
H371 C37 H373 109.3 no
C34 C38 C39 120.4(5) yes
C34 C38 H381 120.1 no
C39 C38 H381 119.6 no
C38 C39 C40 121.0(5) yes
C38 C39 H391 119.4 no
C40 C39 H391 119.6 no
C39 C40 C41 121.3(5) yes
C39 C40 H401 119.7 no
C41 C40 H401 119.0 no
C40 C41 C33 116.5(5) yes
C40 C41 C42 121.1(4) yes
C33 C41 C42 122.3(4) yes
C41 C42 C43 112.2(5) yes
C41 C42 C44 110.1(4) yes
C43 C42 C44 111.0(5) yes
C41 C42 H421 108.0 no
C43 C42 H421 107.5 no
C44 C42 H421 107.8 no
C42 C43 H431 109.7 no
C42 C43 H432 109.8 no
H431 C43 H432 109.3 no
C42 C43 H433 109.7 no
H431 C43 H433 109.3 no
H432 C43 H433 109.0 no
C42 C44 H441 109.5 no
C42 C44 H442 108.9 no
H441 C44 H442 109.8 no
C42 C44 H443 109.2 no
H441 C44 H443 109.5 no
H442 C44 H443 110.1 no
N32 C45 C46 107.1(3) yes
N32 C45 H451 125.2 no
C46 C45 H451 127.7 no
C45 C46 N47 106.1(3) yes
C45 C46 H461 128.0 no
N47 C46 H461 125.9 no
C46 N47 C31 111.6(3) yes
C46 N47 C48 125.3(3) yes
C31 N47 C48 123.1(3) yes
N47 C48 C49 118.8(4) yes
N47 C48 C56 118.0(3) yes
C49 C48 C56 123.2(4) yes
C48 C49 C50 123.0(4) yes
C48 C49 C53 117.1(4) yes
C50 C49 C53 119.8(4) yes
C49 C50 C51 113.8(4) yes
C49 C50 C52 109.7(4) yes
C51 C50 C52 108.6(4) yes
C49 C50 H501 108.4 no
C51 C50 H501 107.5 no
C52 C50 H501 108.8 no
C50 C51 H511 109.6 no
C50 C51 H512 109.2 no
H511 C51 H512 108.9 no
C50 C51 H513 109.7 no
H511 C51 H513 109.5 no
H512 C51 H513 109.9 no
C50 C52 H521 109.0 no
C50 C52 H522 109.4 no
H521 C52 H522 109.1 no
C50 C52 H523 110.3 no
H521 C52 H523 110.0 no
H522 C52 H523 109.0 no
C49 C53 C54 120.8(4) yes
C49 C53 H531 119.3 no
C54 C53 H531 119.9 no
C53 C54 C55 121.1(4) yes
C53 C54 H541 119.1 no
C55 C54 H541 119.8 no
C54 C55 C56 120.9(4) yes
C54 C55 H551 119.5 no
C56 C55 H551 119.6 no
C48 C56 C55 116.9(4) yes
C48 C56 C57 122.8(4) yes
C55 C56 C57 120.1(4) yes
C56 C57 C58 113.3(4) yes
C56 C57 C59 110.6(3) yes
C58 C57 C59 110.4(4) yes
C56 C57 H571 108.0 no
C58 C57 H571 107.3 no
C59 C57 H571 106.9 no
C57 C58 H581 108.8 no
C57 C58 H583 110.6 no
H581 C58 H583 109.1 no
C57 C58 H582 109.9 no
H581 C58 H582 109.0 no
H583 C58 H582 109.4 no
C57 C59 H591 110.0 no
C57 C59 H593 109.3 no
H591 C59 H593 109.1 no
C57 C59 H592 109.8 no
H591 C59 H592 109.0 no
H593 C59 H592 109.6 no
F60 C61 F62 104.3(5) yes
F60 C61 F63 109.1(5) yes
F62 C61 F63 103.1(5) yes
F60 C61 C64 113.5(4) yes
F62 C61 C64 112.4(4) yes
F63 C61 C64 113.5(5) yes
C61 C64 C65 119.2(4) yes
C61 C64 C69 119.9(4) yes
C65 C64 C69 120.9(4) yes
C64 C65 C66 122.5(4) yes
C64 C65 H651 118.7 no
C66 C65 H651 118.8 no
C65 C66 C67 115.6(3) yes
C65 C66 B74 122.1(3) yes
C67 C66 B74 122.1(3) yes
C66 C67 C68 121.8(4) yes
C66 C67 H671 119.4 no
C68 C67 H671 118.7 no
C67 C68 C69 121.7(4) yes
C67 C68 C70 120.2(4) yes
C69 C68 C70 118.1(4) yes
C68 C69 C64 117.5(4) yes
C68 C69 H691 121.9 no
C64 C69 H691 120.7 no
C68 C70 F71 112.6(4) yes
C68 C70 F72 113.9(4) yes
F71 C70 F72 106.7(4) yes
C68 C70 F73 112.1(4) yes
F71 C70 F73 105.2(4) yes
F72 C70 F73 105.7(4) yes
C66 B74 C75 112.6(3) yes
C66 B74 C89 104.5(3) yes
C75 B74 C89 112.1(3) yes
C66 B74 C103 113.6(3) yes
C75 B74 C103 104.4(3) yes
C89 B74 C103 109.8(3) yes
B74 C75 C76 122.5(3) yes
B74 C75 C80 122.1(3) yes
C76 C75 C80 115.3(3) yes
C75 C76 C77 122.6(4) yes
C75 C76 H761 118.9 no
C77 C76 H761 118.5 no
C76 C77 C78 120.9(4) yes
C76 C77 C85 119.2(3) yes
C78 C77 C85 119.8(4) yes
C77 C78 C79 117.6(4) yes
C77 C78 H781 121.2 no
C79 C78 H781 121.1 no
C78 C79 C80 121.1(4) yes
C78 C79 C81 119.2(3) yes
C80 C79 C81 119.6(3) yes
C75 C80 C79 122.4(4) yes
C75 C80 H801 119.3 no
C79 C80 H801 118.3 no
C79 C81 F820 114.4(4) yes
C79 C81 F830 113.8(4) yes
F820 C81 F830 105.37(3) yes
C79 C81 F840 111.7(5) yes
F820 C81 F840 105.37(3) yes
F830 C81 F840 105.37(3) yes
C79 C81 F821 114.1(5) yes
C79 C81 F831 112.2(5) yes
F821 C81 F831 105.37(3) yes
C79 C81 F841 113.6(5) yes
F821 C81 F841 105.37(3) yes
F831 C81 F841 105.37(3) yes
C77 C85 F86 114.2(4) yes
C77 C85 F87 112.9(4) yes
F86 C85 F87 107.3(5) yes
C77 C85 F88 112.1(4) yes
F86 C85 F88 105.0(4) yes
F87 C85 F88 104.5(5) yes
B74 C89 C90 123.4(3) yes
B74 C89 C94 121.0(3) yes
C90 C89 C94 115.5(4) yes
C89 C90 C91 122.3(4) yes
C89 C90 H901 118.5 no
C91 C90 H901 119.2 no
C90 C91 C92 121.4(4) yes
C90 C91 C99 119.2(4) yes
C92 C91 C99 119.4(4) yes
C91 C92 C93 117.4(4) yes
C91 C92 H921 121.7 no
C93 C92 H921 120.9 no
C92 C93 C94 121.2(4) yes
C92 C93 C95 119.2(4) yes
C94 C93 C95 119.6(4) yes
C89 C94 C93 122.2(4) yes
C89 C94 H941 118.6 no
C93 C94 H941 119.2 no
C93 C95 F96 112.3(5) yes
C93 C95 F97 115.7(4) yes
F96 C95 F97 103.8(5) yes
C93 C95 F98 113.1(4) yes
F96 C95 F98 100.7(5) yes
F97 C95 F98 109.8(6) yes
C91 C99 F100 113.6(4) yes
C91 C99 F101 114.8(4) yes
F100 C99 F101 108.0(5) yes
C91 C99 F102 112.5(4) yes
F100 C99 F102 103.9(5) yes
F101 C99 F102 103.0(5) yes
B74 C103 C104 118.0(3) yes
B74 C103 C108 126.6(4) yes
C104 C103 C108 115.3(4) yes
C103 C104 C105 122.9(4) yes
C103 C104 H1041 118.2 no
C105 C104 H1041 118.9 no
C104 C105 C106 120.6(4) yes
C104 C105 C113 119.7(4) yes
C106 C105 C113 119.6(4) yes
C105 C106 C107 118.2(4) yes
C105 C106 H1061 121.0 no
C107 C106 H1061 120.8 no
C106 C107 C108 121.1(4) yes
C106 C107 C109 120.0(4) yes
C108 C107 C109 118.8(4) yes
C107 C108 C103 121.9(4) yes
C107 C108 H1081 118.9 no
C103 C108 H1081 119.2 no
C107 C109 F110 112.7(4) yes
C107 C109 F111 113.3(5) yes
F110 C109 F111 104.1(4) yes
C107 C109 F112 112.3(4) yes
F110 C109 F112 106.1(5) yes
F111 C109 F112 107.6(5) yes
C105 C113 F114 112.7(4) yes
C105 C113 F115 112.1(5) yes
F114 C113 F115 105.3(4) yes
C105 C113 F116 114.1(4) yes
F114 C113 F116 106.5(5) yes
F115 C113 F116 105.4(5) yes
C118 C117 H1171 106.0 no
C118 C117 H1173 108.3 no
H1171 C117 H1173 111.0 no
C118 C117 H1172 110.0 no
H1171 C117 H1172 111.2 no
H1173 C117 H1172 110.3 no
C117 C118 C119 117.29(7) yes
C117 C118 H1181 107.3 no
C119 C118 H1181 105.0 no
C117 C118 H1182 109.1 no
C119 C118 H1182 108.4 no
H1181 C118 H1182 109.5 no
C118 C119 C120 123.14(7) yes
C118 C119 H1191 109.0 no
C120 C119 H1191 107.5 no
C118 C119 H1192 103.0 no
C120 C119 H1192 104.4 no
H1191 C119 H1192 109.0 no
C119 C120 C121 117.30(7) yes
C119 C120 H1202 107.8 no
C121 C120 H1202 107.8 no
C119 C120 H1201 106.6 no
C121 C120 H1201 107.3 no
H1202 C120 H1201 109.9 no
C120 C121 H1211 104.8 no
C120 C121 H1213 110.7 no
H1211 C121 H1213 110.5 no
C120 C121 H1212 109.6 no
H1211 C121 H1212 110.6 no
H1213 C121 H1212 110.6 no

loop_
_geom_bond_atom_site_label_1
_geom_bond_atom_site_label_2
_geom_bond_distance
_geom_bond_publ_flag
Ir1 C2 2.275(3) yes
Ir1 C3 2.239(4) yes
Ir1 C7 2.049(3) yes
Ir1 C31 2.059(3) yes
Ir1 H11 1.334 no
Ir1 H12 1.354 no
C2 C3 1.393(5) yes
C2 C4 1.498(6) yes
C2 C30 1.513(6) yes
C3 H31 0.968 no
C3 H32 0.965 no
C4 C5 1.407(6) yes
C4 C26 1.393(6) yes
C5 N6 1.440(5) yes
C5 C23 1.394(6) yes
N6 C7 1.360(5) yes
N6 C22 1.399(5) yes
C7 N8 1.358(5) yes
N8 C9 1.454(5) yes
N8 C21 1.395(5) yes
C9 C10 1.405(5) yes
C9 C17 1.401(5) yes
C10 C11 1.525(6) yes
C10 C14 1.396(6) yes
C11 C12 1.529(6) yes
C11 C13 1.537(6) yes
C11 H111 0.979 no
C12 H121 0.961 no
C12 H122 0.957 no
C12 H123 0.968 no
C13 H131 0.959 no
C13 H132 0.963 no
C13 H133 0.962 no
C14 C15 1.375(6) yes
C14 H141 0.929 no
C15 C16 1.383(7) yes
C15 H151 0.933 no
C16 C17 1.398(6) yes
C16 H161 0.923 no
C17 C18 1.515(6) yes
C18 C19 1.516(7) yes
C18 C20 1.521(6) yes
C18 H181 0.981 no
C19 H191 0.963 no
C19 H193 0.961 no
C19 H192 0.962 no
C20 H201 0.963 no
C20 H203 0.966 no
C20 H202 0.961 no
C21 C22 1.336(6) yes
C21 H211 0.930 no
C22 H221 0.930 no
C23 C24 1.408(6) yes
C23 C27 1.518(6) yes
C24 C25 1.380(7) yes
C24 H241 0.927 no
C25 C26 1.385(7) yes
C25 H251 0.938 no
C26 H261 0.941 no
C27 C28 1.531(6) yes
C27 C29 1.536(7) yes
C27 H271 0.975 no
C28 H281 0.958 no
C28 H283 0.968 no
C28 H282 0.960 no
C29 H291 0.957 no
C29 H293 0.964 no
C29 H292 0.966 no
C30 H301 0.954 no
C30 H303 0.951 no
C30 H302 0.957 no
C31 N32 1.354(5) yes
C31 N47 1.351(5) yes
N32 C33 1.444(5) yes
N32 C45 1.402(5) yes
C33 C34 1.402(6) yes
C33 C41 1.395(6) yes
C34 C35 1.518(7) yes
C34 C38 1.395(6) yes
C35 C36 1.525(7) yes
C35 C37 1.539(7) yes
C35 H351 0.978 no
C36 H362 0.964 no
C36 H361 0.966 no
C36 H363 0.961 no
C37 H372 0.965 no
C37 H371 0.965 no
C37 H373 0.965 no
C38 C39 1.377(8) yes
C38 H381 0.935 no
C39 C40 1.376(8) yes
C39 H391 0.934 no
C40 C41 1.399(7) yes
C40 H401 0.922 no
C41 C42 1.515(7) yes
C42 C43 1.535(7) yes
C42 C44 1.536(7) yes
C42 H421 0.979 no
C43 H431 0.962 no
C43 H432 0.960 no
C43 H433 0.964 no
C44 H441 0.962 no
C44 H442 0.962 no
C44 H443 0.959 no
C45 C46 1.338(6) yes
C45 H451 0.936 no
C46 N47 1.396(4) yes
C46 H461 0.932 no
N47 C48 1.447(5) yes
C48 C49 1.400(5) yes
C48 C56 1.407(6) yes
C49 C50 1.518(6) yes
C49 C53 1.404(6) yes
C50 C51 1.539(6) yes
C50 C52 1.541(7) yes
C50 H501 0.978 no
C51 H511 0.964 no
C51 H512 0.961 no
C51 H513 0.964 no
C52 H521 0.969 no
C52 H522 0.961 no
C52 H523 0.962 no
C53 C54 1.380(7) yes
C53 H531 0.938 no
C54 C55 1.377(7) yes
C54 H541 0.932 no
C55 C56 1.404(6) yes
C55 H551 0.935 no
C56 C57 1.520(6) yes
C57 C58 1.537(6) yes
C57 C59 1.525(6) yes
C57 H571 0.974 no
C58 H581 0.963 no
C58 H583 0.962 no
C58 H582 0.963 no
C59 H591 0.963 no
C59 H593 0.964 no
C59 H592 0.961 no
F60 C61 1.323(6) yes
C61 F62 1.332(6) yes
C61 F63 1.306(7) yes
C61 C64 1.492(6) yes
C64 C65 1.393(6) yes
C64 C69 1.385(6) yes
C65 C66 1.403(5) yes
C65 H651 0.923 no
C66 C67 1.403(5) yes
C66 B74 1.644(5) yes
C67 C68 1.388(6) yes
C67 H671 0.942 no
C68 C69 1.392(6) yes
C68 C70 1.502(6) yes
C69 H691 0.928 no
C70 F71 1.336(5) yes
C70 F72 1.323(6) yes
C70 F73 1.338(6) yes
B74 C75 1.645(6) yes
B74 C89 1.642(6) yes
B74 C103 1.639(6) yes
C75 C76 1.403(5) yes
C75 C80 1.406(5) yes
C76 C77 1.391(5) yes
C76 H761 0.930 no
C77 C78 1.389(5) yes
C77 C85 1.491(6) yes
C78 C79 1.394(6) yes
C78 H781 0.928 no
C79 C80 1.387(6) yes
C79 C81 1.500(4) yes
C80 H801 0.936 no
C81 F820 1.291(3) yes
C81 F830 1.288(3) yes
C81 F840 1.292(3) yes
C81 F821 1.289(3) yes
C81 F831 1.291(3) yes
C81 F841 1.290(3) yes
C85 F86 1.318(5) yes
C85 F87 1.314(6) yes
C85 F88 1.334(6) yes
C89 C90 1.398(5) yes
C89 C94 1.403(5) yes
C90 C91 1.385(5) yes
C90 H901 0.935 no
C91 C92 1.382(6) yes
C91 C99 1.507(6) yes
C92 C93 1.392(6) yes
C92 H921 0.931 no
C93 C94 1.383(6) yes
C93 C95 1.492(6) yes
C94 H941 0.936 no
C95 F96 1.328(7) yes
C95 F97 1.273(6) yes
C95 F98 1.311(7) yes
C99 F100 1.270(6) yes
C99 F101 1.301(6) yes
C99 F102 1.312(6) yes
C103 C104 1.408(6) yes
C103 C108 1.394(5) yes
C104 C105 1.378(6) yes
C104 H1041 0.928 no
C105 C106 1.388(6) yes
C105 C113 1.496(7) yes
C106 C107 1.372(7) yes
C106 H1061 0.934 no
C107 C108 1.405(6) yes
C107 C109 1.501(6) yes
C108 H1081 0.933 no
C109 F110 1.329(6) yes
C109 F111 1.327(6) yes
C109 F112 1.309(7) yes
C113 F114 1.336(6) yes
C113 F115 1.346(7) yes
C113 F116 1.330(6) yes
C117 C118 1.486(5) yes
C117 H1171 0.973 no
C117 H1173 0.967 no
C117 H1172 0.964 no
C118 C119 1.482(5) yes
C118 H1181 0.969 no
C118 H1182 0.969 no
C119 C120 1.481(5) yes
C119 H1191 0.971 no
C119 H1192 0.971 no
C120 C121 1.489(5) yes
C120 H1202 0.974 no
C120 H1201 0.968 no
C121 H1211 0.964 no
C121 H1213 0.964 no
C121 H1212 0.967 no

loop_
_geom_hbond_atom_site_label_D
_geom_hbond_atom_site_label_H
_geom_hbond_atom_site_label_A
_geom_hbond_angle_DHA
_geom_hbond_distance_DH
_geom_hbond_distance_HA
_geom_hbond_distance_DA
_geom_hbond_publ_flag
C27 H271 C22 123 0.97 2.48 3.114(7) yes
